data_7219911
loop_
_publ_author_name
'Lodinsk\'y, Jakub'
'Vinkl\'arek, Jarom\'ir'
'Dost\'al, Libor'
'R\%u\<zi\<ckov\'a, Zde\<nka'
'Honz\'i\<cek, Jan'

_publ_section_title
;
 Stabilization of \h3-indenyl compounds by sterically demanding
 N,N-chelating ligands in the molybdenum coordination sphere
;
_journal_issue 34
_journal_name_full 'RSC Adv.'
_journal_page_first 27140
_journal_paper_doi 10.1039/C5RA01450F
_journal_volume 5
_journal_year 2015
_chemical_formula_moiety 'C25 H19 Mo N2 O2, C13 H11 Cl2 Mo O2, C H2 Cl2'
_chemical_formula_sum 'C39 H32 Cl4 Mo2 N2 O4'
_chemical_formula_weight 926.34
_chemical_name_systematic
;
 ?
;
_space_group_crystal_system monoclinic
_space_group_IT_number 14
_space_group_name_Hall '-P 2ybc'
_space_group_name_H-M_alt 'P 1 21/c 1'
_symmetry_space_group_name_Hall '-P 2ybc'
_symmetry_space_group_name_H-M 'P 1 21/c 1'
_atom_sites_solution_hydrogens mixed
_audit_creation_method SHELXL-97
_audit_update_record
;
2015-01-21 deposited with the CCDC.
2015-03-11 downloaded from the CCDC.
;
_cell_angle_alpha 90
_cell_angle_beta 92.773(6)
_cell_angle_gamma 90
_cell_formula_units_Z 4
_cell_length_a 13.2400(7)
_cell_length_b 19.2431(11)
_cell_length_c 15.1600(12)
_cell_measurement_reflns_used 28145
_cell_measurement_temperature 150(1)
_cell_measurement_theta_max 27
_cell_measurement_theta_min 1
_cell_volume 3857.9(4)
_computing_cell_refinement 'COLLECT and DENZO'
_computing_data_collection 'COLLECT (Hooft, 1998) and DENZO (Otwinowski & Minor, 1997)'
_computing_data_reduction 'COLLECT and DENZO'
_computing_molecular_graphics 'PLATON (Spek, 2003)'
_computing_publication_material 'SHELXL-97 (Sheldrick, 2008)'
_computing_structure_refinement 'SHELXL-2013 (Sheldrick, 2013)'
_computing_structure_solution 'SIR92 (Altomare et al., 1994)'
_diffrn_ambient_temperature 150(1)
_diffrn_detector_area_resol_mean 9.091
_diffrn_measured_fraction_theta_full 0.993
_diffrn_measured_fraction_theta_max 0.989
_diffrn_measurement_device_type 'Bruker Nonius KappaCCD area detector'
_diffrn_measurement_method '\f and \w scans to fill the Ewald sphere'
_diffrn_radiation_monochromator graphite
_diffrn_radiation_source 'fine-focus sealed tube'
_diffrn_radiation_type MoK\a
_diffrn_radiation_wavelength 0.71073
_diffrn_reflns_av_R_equivalents 0.1011
_diffrn_reflns_av_unetI/netI 0.1147
_diffrn_reflns_Laue_measured_fraction_full 0.993
_diffrn_reflns_Laue_measured_fraction_max 0.989
_diffrn_reflns_limit_h_max 16
_diffrn_reflns_limit_h_min -16
_diffrn_reflns_limit_k_max 24
_diffrn_reflns_limit_k_min -24
_diffrn_reflns_limit_l_max 19
_diffrn_reflns_limit_l_min -18
_diffrn_reflns_number 28066
_diffrn_reflns_point_group_measured_fraction_full 0.993
_diffrn_reflns_point_group_measured_fraction_max 0.989
_diffrn_reflns_theta_full 25.242
_diffrn_reflns_theta_max 27.000
_diffrn_reflns_theta_min 1.868
_diffrn_standards_number 0
_exptl_absorpt_coefficient_mu 0.969
_exptl_absorpt_correction_T_max 0.744
_exptl_absorpt_correction_T_min 0.594
_exptl_absorpt_correction_type multi-scan
_exptl_absorpt_process_details
;
[Sheldrick, G.M. (2002). SADABS Bruker AXS Inc., Madison, Wisconsin, USA]
;
_exptl_crystal_colour black
_exptl_crystal_density_diffrn 1.595
_exptl_crystal_description block
_exptl_crystal_F_000 1856
_exptl_crystal_size_max 0.32
_exptl_crystal_size_mid 0.23
_exptl_crystal_size_min 0.21
_refine_diff_density_max 1.547
_refine_diff_density_min -1.462
_refine_diff_density_rms 0.166
_refine_ls_extinction_method none
_refine_ls_goodness_of_fit_ref 1.132
_refine_ls_hydrogen_treatment constr
_refine_ls_matrix_type full
_refine_ls_number_parameters 448
_refine_ls_number_reflns 8324
_refine_ls_number_restraints 60
_refine_ls_restrained_S_all 1.169
_refine_ls_R_factor_all 0.1545
_refine_ls_R_factor_gt 0.0876
_refine_ls_shift/su_max 0.000
_refine_ls_shift/su_mean 0.000
_refine_ls_structure_factor_coef Fsqd
_refine_ls_weighting_details 'w=1/[\s^2^(Fo^2^)+(0.0479P)^2^+37.2094P] where P=(Fo^2^+2Fc^2^)/3'
_refine_ls_weighting_scheme calc
_refine_ls_wR_factor_gt 0.1706
_refine_ls_wR_factor_ref 0.1969
_reflns_Friedel_coverage 0.000
_reflns_number_gt 5090
_reflns_number_total 8324
_reflns_threshold_expression 'I > 2\s(I)'
_cod_data_source_file c5ra01450f1.cif
_cod_data_source_block shelxl
_cod_database_code 7219911
_shelx_space_group_comment
;
The symmetry employed for this shelxl refinement is uniquely defined
by the following loop, which should always be used as a source of
symmetry information in preference to the above space-group names.
They are only intended as comments.
;

loop_
_space_group_symop_operation_xyz
'x, y, z'
'-x, y+1/2, -z+1/2'
'-x, -y, -z'
'x, -y-1/2, z-1/2'

loop_
_atom_site_label
_atom_site_type_symbol
_atom_site_fract_x
_atom_site_fract_y
_atom_site_fract_z
_atom_site_U_iso_or_equiv
_atom_site_adp_type
_atom_site_occupancy
_atom_site_site_symmetry_order
_atom_site_calc_flag
_atom_site_refinement_flags_posn
_atom_site_refinement_flags_adp
Mo2 Mo 0.79504(6) 0.20417(4) 0.21025(5) 0.0282(2) Uani 1 1 d . .
Mo1 Mo 0.34106(5) 0.39369(4) 0.33296(5) 0.02203(19) Uani 1 1 d . .
Cl2 Cl 0.82538(17) 0.27606(13) 0.07707(15) 0.0330(5) Uani 1 1 d . .
Cl1 Cl 0.82484(19) 0.10729(13) 0.10336(18) 0.0422(6) Uani 1 1 d . .
N2 N 0.1959(5) 0.3722(4) 0.3921(4) 0.0219(15) Uani 1 1 d . .
C1 C 0.4013(6) 0.4433(5) 0.4731(6) 0.027(2) Uani 1 1 d . .
C25 C 0.2559(7) 0.4541(5) 0.2542(6) 0.032(2) Uani 1 1 d . .
N1 N 0.3330(5) 0.2802(4) 0.3523(5) 0.0255(16) Uani 1 1 d . .
O3 O 0.6178(5) 0.1109(4) 0.2631(5) 0.0449(18) Uani 1 1 d . .
O4 O 0.6042(5) 0.2947(4) 0.2209(5) 0.0421(17) Uani 1 1 d . .
C22 C 0.1802(6) 0.3054(5) 0.4175(5) 0.0230(18) Uani 1 1 d . .
C19 C 0.0224(7) 0.3356(5) 0.4810(6) 0.031(2) Uani 1 1 d . .
H19 H -0.0357 0.3241 0.5099 0.037 Uiso 1 1 d R U
C24 C 0.3706(7) 0.3655(5) 0.2134(6) 0.033(2) Uani 1 1 d . .
C21 C 0.1259(7) 0.4202(5) 0.4120(6) 0.030(2) Uani 1 1 d . .
H21 H 0.1355 0.4662 0.3957 0.036 Uiso 1 1 d R U
C28 C 0.8729(10) 0.2783(7) 0.3099(7) 0.054(3) Uani 1 1 d . .
H28 H 0.8487 0.3236 0.3067 0.065 Uiso 1 1 d R U
C38 C 0.6781(7) 0.2618(5) 0.2148(6) 0.032(2) Uani 1 1 d . .
C18 C 0.0945(7) 0.2843(5) 0.4619(6) 0.029(2) Uani 1 1 d . .
C15 C 0.2430(7) 0.1864(5) 0.4222(6) 0.031(2) Uani 1 1 d . .
C13 C 0.3988(8) 0.1650(5) 0.3535(7) 0.040(3) Uani 1 1 d . .
H13 H 0.4491 0.1345 0.3373 0.048 Uiso 1 1 d R U
C23 C 0.2538(6) 0.2562(5) 0.3972(6) 0.026(2) Uani 1 1 d . .
C9 C 0.5018(7) 0.3358(5) 0.5049(7) 0.031(2) Uani 1 1 d . .
C5 C 0.3910(7) 0.4936(5) 0.4041(6) 0.0263(19) Uani 1 1 d . .
H5 H 0.3461 0.5308 0.4018 0.032 Uiso 1 1 d R U
C37 C 0.6855(8) 0.1433(5) 0.2423(6) 0.033(2) Uani 1 1 d . .
C6 C 0.3519(7) 0.4354(5) 0.5535(7) 0.034(2) Uani 1 1 d . .
C8 C 0.4530(8) 0.3305(6) 0.5812(7) 0.043(3) Uani 1 1 d . .
H8 H 0.4685 0.2936 0.6190 0.052 Uiso 1 1 d R U
C30 C 0.8790(8) 0.1589(7) 0.3317(7) 0.048(3) Uani 1 1 d . .
H30 H 0.8592 0.1139 0.3453 0.058 Uiso 1 1 d R U
C12 C 0.4037(7) 0.2345(5) 0.3299(6) 0.029(2) Uani 1 1 d . .
H12 H 0.4575 0.2497 0.2977 0.035 Uiso 1 1 d R U
C3 C 0.5096(7) 0.4125(5) 0.3640(6) 0.028(2) Uani 1 1 d . .
H3 H 0.5545 0.3877 0.3307 0.034 Uiso 1 1 d R U
C2 C 0.4758(6) 0.3930(5) 0.4500(6) 0.029(2) Uani 1 1 d . .
C4 C 0.4618(7) 0.4768(5) 0.3404(6) 0.027(2) Uani 1 1 d . .
H4 H 0.4747 0.5033 0.2909 0.033 Uiso 1 1 d R U
O1 O 0.3879(6) 0.3510(4) 0.1411(5) 0.051(2) Uani 1 1 d . .
C10 C 0.2766(7) 0.4893(6) 0.5808(7) 0.042(3) Uani 1 1 d . .
H10A H 0.2716 0.4878 0.6437 0.050 Uiso 1 1 d R U
H10B H 0.2116 0.4795 0.5527 0.050 Uiso 1 1 d R U
H10C H 0.2985 0.5346 0.5635 0.050 Uiso 1 1 d R U
C27 C 1.1155(5) 0.2419(4) 0.1913(5) 0.059(3) Uani 1 1 d G U
H27 H 1.1662 0.2629 0.1603 0.070 Uiso 1 1 calc R U
C16 C 0.1562(8) 0.1662(5) 0.4671(7) 0.039(2) Uani 1 1 d . .
H16 H 0.1493 0.1201 0.4841 0.047 Uiso 1 1 d R U
C33 C 1.1176(5) 0.1706(4) 0.2060(5) 0.064(4) Uani 1 1 d G U
H33 H 1.1698 0.1439 0.1848 0.077 Uiso 1 1 calc R U
C14 C 0.3194(8) 0.1407(5) 0.4012(8) 0.045(3) Uani 1 1 d . .
H14 H 0.3174 0.0945 0.4188 0.054 Uiso 1 1 d R U
C7 C 0.3794(8) 0.3794(6) 0.6056(7) 0.041(3) Uani 1 1 d . .
H7 H 0.3481 0.3732 0.6587 0.050 Uiso 1 1 d R U
C17 C 0.0823(7) 0.2126(5) 0.4850(6) 0.035(2) Uani 1 1 d . .
H17 H 0.0246 0.1979 0.5122 0.042 Uiso 1 1 d R U
C29 C 0.8297(9) 0.2214(7) 0.3553(7) 0.054(3) Uani 1 1 d . .
H29 H 0.7776 0.2246 0.3942 0.064 Uiso 1 1 d R U
C26 C 1.0419(6) 0.1392(3) 0.2523(6) 0.069(4) Uani 1 1 d G U
C20 C 0.0403(7) 0.4027(5) 0.4562(6) 0.033(2) Uani 1 1 d . .
H20 H -0.0061 0.4371 0.4690 0.039 Uiso 1 1 d R U
C11 C 0.5850(8) 0.2877(6) 0.4791(8) 0.053(3) Uani 1 1 d . .
H11A H 0.6491 0.3104 0.4890 0.064 Uiso 1 1 d R U
H11B H 0.5756 0.2755 0.4178 0.064 Uiso 1 1 d R U
H11C H 0.5834 0.2463 0.5145 0.064 Uiso 1 1 d R U
C31 C 0.9639(5) 0.1791(4) 0.2839(5) 0.048(3) Uani 1 1 d G U
C34 C 0.9618(5) 0.2504(4) 0.2692(5) 0.048(3) Uani 1 1 d G U
C35 C 1.0417(12) 0.0606(9) 0.2570(12) 0.094(5) Uani 1 1 d . U
H35A H 0.9774 0.0432 0.2348 0.113 Uiso 1 1 d R U
H35B H 1.0522 0.0478 0.3180 0.113 Uiso 1 1 d R U
H35C H 1.0944 0.0410 0.2235 0.113 Uiso 1 1 d R U
Cl3 Cl 0.6600(5) 0.0379(2) 0.6692(3) 0.1119(15) Uani 1 1 d . U
O2 O 0.2098(5) 0.4870(4) 0.2052(5) 0.0421(17) Uani 1 1 d . .
Cl4 Cl 0.6491(6) 0.0443(4) 0.4757(4) 0.152(2) Uani 1 1 d . U
C32 C 1.0376(6) 0.2818(3) 0.2229(6) 0.059(3) Uani 1 1 d G U
C36 C 1.0284(10) 0.3589(7) 0.2026(8) 0.068(4) Uani 1 1 d . U
H36A H 1.0917 0.3759 0.1830 0.081 Uiso 1 1 d R U
H36B H 1.0120 0.3827 0.2556 0.081 Uiso 1 1 d R U
H36C H 0.9763 0.3669 0.1576 0.081 Uiso 1 1 d R U
C39 C 0.6351(16) 0.0915(8) 0.5738(9) 0.096(6) Uani 1 1 d . .
H39A H 0.5664 0.1090 0.5744 0.115 Uiso 1 1 d R U
H39B H 0.6806 0.1310 0.5758 0.115 Uiso 1 1 d R U

loop_
_atom_site_aniso_label
_atom_site_aniso_U_11
_atom_site_aniso_U_22
_atom_site_aniso_U_33
_atom_site_aniso_U_23
_atom_site_aniso_U_13
_atom_site_aniso_U_12
Mo2 0.0233(4) 0.0357(5) 0.0258(4) -0.0066(4) 0.0033(3) -0.0041(3)
Mo1 0.0178(4) 0.0250(4) 0.0234(4) -0.0032(3) 0.0017(3) -0.0021(3)
Cl2 0.0280(12) 0.0420(14) 0.0290(12) -0.0034(10) 0.0024(9) -0.0047(10)
Cl1 0.0364(13) 0.0363(13) 0.0562(16) -0.0146(13) 0.0258(12) -0.0114(11)
N2 0.017(4) 0.028(4) 0.021(4) 0.000(3) -0.004(3) 0.000(3)
C1 0.012(4) 0.039(5) 0.031(5) 0.003(4) 0.001(4) -0.003(4)
C25 0.032(5) 0.033(5) 0.031(5) -0.004(4) -0.002(4) -0.010(4)
N1 0.023(4) 0.025(4) 0.029(4) -0.013(3) 0.000(3) -0.001(3)
O3 0.036(4) 0.042(4) 0.058(5) -0.007(4) 0.023(4) -0.009(3)
O4 0.044(4) 0.034(4) 0.051(4) -0.003(3) 0.018(3) 0.007(3)
C22 0.016(4) 0.033(5) 0.020(4) -0.003(4) -0.003(3) -0.002(4)
C19 0.019(5) 0.043(6) 0.031(5) -0.003(4) 0.010(4) -0.001(4)
C24 0.030(5) 0.037(5) 0.033(5) 0.005(4) 0.000(4) -0.002(4)
C21 0.023(5) 0.039(5) 0.027(5) -0.005(4) -0.003(4) 0.006(4)
C28 0.066(8) 0.059(8) 0.036(6) -0.020(6) -0.009(6) -0.017(6)
C38 0.033(5) 0.035(5) 0.027(5) -0.007(4) 0.007(4) -0.009(4)
C18 0.027(5) 0.039(5) 0.020(4) -0.008(4) 0.001(4) -0.001(4)
C15 0.033(5) 0.026(5) 0.035(5) -0.007(4) 0.006(4) -0.003(4)
C13 0.037(6) 0.026(5) 0.059(7) -0.014(5) 0.008(5) 0.014(4)
C23 0.014(4) 0.034(5) 0.029(5) -0.015(4) 0.002(4) -0.007(4)
C9 0.021(4) 0.031(5) 0.039(5) 0.001(4) -0.011(4) 0.000(4)
C5 0.025(5) 0.028(5) 0.025(5) -0.003(4) -0.005(4) 0.000(4)
C37 0.037(6) 0.035(6) 0.027(5) -0.003(4) 0.005(4) 0.008(5)
C6 0.028(5) 0.036(6) 0.037(5) -0.003(5) 0.005(4) -0.008(4)
C8 0.042(6) 0.050(7) 0.036(6) 0.011(5) -0.013(5) -0.006(5)
C30 0.029(6) 0.070(8) 0.046(7) 0.007(6) -0.001(5) -0.003(5)
C12 0.021(5) 0.032(5) 0.036(5) -0.010(4) 0.007(4) -0.001(4)
C3 0.022(5) 0.028(5) 0.033(5) -0.008(4) 0.001(4) -0.005(4)
C2 0.018(4) 0.034(5) 0.035(5) -0.002(4) -0.008(4) -0.003(4)
C4 0.029(5) 0.029(5) 0.023(5) -0.006(4) 0.004(4) -0.005(4)
O1 0.061(5) 0.063(5) 0.028(4) -0.006(4) 0.007(4) 0.007(4)
C10 0.032(6) 0.060(7) 0.034(5) -0.021(5) 0.010(4) -0.010(5)
C27 0.049(5) 0.070(5) 0.056(5) -0.006(4) -0.005(4) -0.008(4)
C16 0.041(6) 0.028(5) 0.049(6) -0.003(5) 0.006(5) -0.007(4)
C33 0.054(5) 0.078(5) 0.060(5) 0.007(4) 0.002(4) 0.002(4)
C14 0.053(7) 0.022(5) 0.062(7) -0.011(5) 0.021(6) 0.002(5)
C7 0.036(6) 0.049(7) 0.039(6) 0.010(5) -0.008(5) -0.013(5)
C17 0.035(5) 0.034(5) 0.036(5) -0.004(4) 0.009(4) -0.015(4)
C29 0.043(7) 0.085(10) 0.033(6) -0.004(6) 0.002(5) -0.013(6)
C26 0.063(5) 0.076(5) 0.067(5) 0.007(4) 0.002(4) 0.000(4)
C20 0.023(5) 0.033(5) 0.042(6) -0.005(4) 0.000(4) 0.007(4)
C11 0.042(6) 0.044(7) 0.072(8) 0.004(6) -0.016(6) 0.019(5)
C31 0.030(5) 0.069(7) 0.045(6) 0.003(5) -0.002(4) -0.003(5)
C34 0.033(5) 0.071(7) 0.038(5) -0.009(5) -0.005(4) -0.019(5)
C35 0.078(8) 0.107(9) 0.098(9) 0.004(7) 0.012(7) 0.028(7)
Cl3 0.167(3) 0.080(2) 0.090(3) 0.004(2) 0.026(2) 0.019(2)
O2 0.036(4) 0.046(4) 0.044(4) 0.012(4) -0.004(3) -0.003(3)
Cl4 0.192(4) 0.144(4) 0.121(3) -0.009(3) 0.024(3) 0.002(3)
C32 0.056(5) 0.065(5) 0.055(5) -0.003(4) -0.007(4) -0.014(4)
C36 0.069(7) 0.088(8) 0.046(6) -0.012(6) -0.002(5) -0.026(6)
C39 0.177(19) 0.051(9) 0.063(10) 0.001(7) 0.035(11) -0.002(10)

loop_
_atom_type_symbol
_atom_type_description
_atom_type_scat_dispersion_real
_atom_type_scat_dispersion_imag
_atom_type_scat_source
C C 0.0033 0.0016 'International Tables Vol C Tables 4.2.6.8 and 6.1.1.4'
H H 0.0000 0.0000 'International Tables Vol C Tables 4.2.6.8 and 6.1.1.4'
O O 0.0106 0.0060 'International Tables Vol C Tables 4.2.6.8 and 6.1.1.4'
N N 0.0061 0.0033 'International Tables Vol C Tables 4.2.6.8 and 6.1.1.4'
Cl Cl 0.1484 0.1585 'International Tables Vol C Tables 4.2.6.8 and 6.1.1.4'
Mo Mo -1.6832 0.6857 'International Tables Vol C Tables 4.2.6.8 and 6.1.1.4'

loop_
_geom_angle_atom_site_label_1
_geom_angle_atom_site_label_2
_geom_angle_atom_site_label_3
_geom_angle
C38 Mo2 C37 74.0(4)
C38 Mo2 C29 90.4(4)
C37 Mo2 C29 87.9(4)
C38 Mo2 C30 123.9(4)
C37 Mo2 C30 84.7(4)
C29 Mo2 C30 36.6(4)
C38 Mo2 C28 87.4(4)
C37 Mo2 C28 121.9(4)
C29 Mo2 C28 36.7(4)
C30 Mo2 C28 61.2(5)
C38 Mo2 Cl2 82.5(3)
C37 Mo2 Cl2 133.4(3)
C29 Mo2 Cl2 132.5(3)
C30 Mo2 Cl2 140.8(3)
C28 Mo2 Cl2 95.9(3)
C38 Mo2 C31 143.7(3)
C37 Mo2 C31 115.8(3)
C29 Mo2 C31 57.0(4)
C30 Mo2 C31 34.3(3)
C28 Mo2 C31 57.3(4)
Cl2 Mo2 C31 107.03(15)
C38 Mo2 C34 118.9(3)
C37 Mo2 C34 141.3(3)
C29 Mo2 C34 57.6(3)
C30 Mo2 C34 57.3(3)
C28 Mo2 C34 35.0(3)
Cl2 Mo2 C34 85.30(19)
C31 Mo2 C34 32.26(8)
C38 Mo2 Cl1 127.4(3)
C37 Mo2 Cl1 81.7(3)
C29 Mo2 Cl1 135.1(4)
C30 Mo2 Cl1 98.7(3)
C28 Mo2 Cl1 144.0(3)
Cl2 Mo2 Cl1 81.56(9)
C31 Mo2 Cl1 88.9(2)
C34 Mo2 Cl1 109.30(15)
C24 Mo1 C25 74.7(4)
C24 Mo1 N2 123.0(3)
C25 Mo1 N2 82.7(3)
C24 Mo1 N1 82.0(3)
C25 Mo1 N1 129.2(3)
N2 Mo1 N1 73.2(3)
C24 Mo1 C4 94.0(4)
C25 Mo1 C4 89.7(4)
N2 Mo1 C4 138.0(3)
N1 Mo1 C4 137.1(3)
C24 Mo1 C3 89.9(4)
C25 Mo1 C3 123.6(4)
N2 Mo1 C3 144.0(3)
N1 Mo1 C3 100.5(3)
C4 Mo1 C3 36.6(3)
C24 Mo1 C5 127.3(4)
C25 Mo1 C5 86.2(3)
N2 Mo1 C5 101.8(3)
N1 Mo1 C5 141.7(3)
C4 Mo1 C5 36.3(3)
C3 Mo1 C5 60.9(3)
C24 Mo1 C1 148.3(3)
C25 Mo1 C1 116.8(3)
N2 Mo1 C1 88.5(3)
N1 Mo1 C1 106.8(3)
C4 Mo1 C1 58.5(3)
C3 Mo1 C1 58.8(3)
C5 Mo1 C1 35.1(3)
C24 Mo1 C2 120.0(4)
C25 Mo1 C2 144.3(3)
N2 Mo1 C2 108.8(3)
N1 Mo1 C2 86.4(3)
C4 Mo1 C2 58.7(3)
C3 Mo1 C2 35.3(3)
C5 Mo1 C2 58.7(3)
C1 Mo1 C2 34.2(3)
C21 N2 C22 117.8(8)
C21 N2 Mo1 125.7(6)
C22 N2 Mo1 116.2(5)
C5 C1 C6 132.1(9)
C5 C1 C2 108.7(8)
C6 C1 C2 119.2(9)
C5 C1 Mo1 67.1(5)
C6 C1 Mo1 124.3(6)
C2 C1 Mo1 73.9(5)
O2 C25 Mo1 176.1(9)
C12 N1 C23 118.0(8)
C12 N1 Mo1 125.3(6)
C23 N1 Mo1 116.5(6)
N2 C22 C23 117.2(8)
N2 C22 C18 123.1(8)
C23 C22 C18 119.7(8)
C20 C19 C18 118.4(8)
C20 C19 H19 120.8
C18 C19 H19 120.8
O1 C24 Mo1 177.7(9)
N2 C21 C20 121.8(9)
N2 C21 H21 119.2
C20 C21 H21 119.0
C29 C28 C34 105.9(11)
C29 C28 Mo2 70.3(6)
C34 C28 Mo2 80.7(6)
C29 C28 H28 126.8
C34 C28 H28 127.3
Mo2 C28 H28 114.1
O4 C38 Mo2 176.4(8)
C22 C18 C19 117.7(9)
C22 C18 C17 119.8(8)
C19 C18 C17 122.5(8)
C14 C15 C23 117.3(9)
C14 C15 C16 123.5(9)
C23 C15 C16 119.2(8)
C14 C13 C12 120.4(9)
C14 C13 H13 119.7
C12 C13 H13 119.9
N1 C23 C15 123.4(8)
N1 C23 C22 116.3(8)
C15 C23 C22 120.3(8)
C8 C9 C2 116.6(9)
C8 C9 C11 124.1(10)
C2 C9 C11 119.2(10)
C1 C5 C4 107.6(8)
C1 C5 Mo1 77.8(5)
C4 C5 Mo1 70.8(5)
C1 C5 H5 126.0
C4 C5 H5 126.4
Mo1 C5 H5 117.4
O3 C37 Mo2 175.7(8)
C7 C6 C1 117.2(9)
C7 C6 C10 122.8(10)
C1 C6 C10 120.0(9)
C9 C8 C7 122.4(10)
C9 C8 H8 118.9
C7 C8 H8 118.7
C29 C30 C31 106.3(10)
C29 C30 Mo2 70.6(6)
C31 C30 Mo2 81.4(6)
C29 C30 H30 126.4
C31 C30 H30 127.3
Mo2 C30 H30 113.7
N1 C12 C13 121.8(9)
N1 C12 H12 119.3
C13 C12 H12 119.0
C4 C3 C2 107.3(8)
C4 C3 Mo1 70.7(5)
C2 C3 Mo1 78.6(5)
C4 C3 H3 126.5
C2 C3 H3 126.2
Mo1 C3 H3 116.8
C9 C2 C1 122.2(9)
C9 C2 C3 130.9(9)
C1 C2 C3 106.9(8)
C9 C2 Mo1 125.3(6)
C1 C2 Mo1 71.9(5)
C3 C2 Mo1 66.0(5)
C5 C4 C3 109.1(8)
C5 C4 Mo1 72.9(5)
C3 C4 Mo1 72.7(5)
C5 C4 H4 125.4
C3 C4 H4 125.5
Mo1 C4 H4 120.4
C6 C10 H10A 109.3
C6 C10 H10B 109.5
H10A C10 H10B 109.5
C6 C10 H10C 109.7
H10A C10 H10C 109.5
H10B C10 H10C 109.5
C33 C27 C32 120.0
C33 C27 H27 120.0
C32 C27 H27 120.0
C17 C16 C15 121.5(9)
C17 C16 H16 119.3
C15 C16 H16 119.2
C26 C33 C27 120.0
C26 C33 H33 120.0
C27 C33 H33 120.0
C13 C14 C15 119.0(9)
C13 C14 H14 120.4
C15 C14 H14 120.6
C6 C7 C8 122.5(10)
C6 C7 H7 118.7
C8 C7 H7 118.8
C16 C17 C18 119.4(9)
C16 C17 H17 120.2
C18 C17 H17 120.4
C30 C29 C28 109.1(11)
C30 C29 Mo2 72.8(6)
C28 C29 Mo2 73.0(6)
C30 C29 H29 125.3
C28 C29 H29 125.6
Mo2 C29 H29 120.4
C31 C26 C33 120.0
C31 C26 C35 122.2(8)
C33 C26 C35 117.4(8)
C19 C20 C21 121.2(9)
C19 C20 H20 119.3
C21 C20 H20 119.4
C9 C11 H11A 109.3
C9 C11 H11B 109.9
H11A C11 H11B 109.5
C9 C11 H11C 109.2
H11A C11 H11C 109.5
H11B C11 H11C 109.5
C34 C31 C26 120.0
C34 C31 C30 110.0(8)
C26 C31 C30 130.0(8)
C34 C31 Mo2 74.2(4)
C26 C31 Mo2 128.0(4)
C30 C31 Mo2 64.4(5)
C31 C34 C32 120.0
C31 C34 C28 107.8(7)
C32 C34 C28 132.2(7)
C31 C34 Mo2 73.6(4)
C32 C34 Mo2 128.3(3)
C28 C34 Mo2 64.2(5)
C26 C35 H35A 109.6
C26 C35 H35B 107.5
H35A C35 H35B 109.5
C26 C35 H35C 111.3
H35A C35 H35C 109.5
H35B C35 H35C 109.5
C34 C32 C27 120.0
C34 C32 C36 118.3(7)
C27 C32 C36 121.5(7)
C32 C36 H36A 109.5
C32 C36 H36B 108.4
H36A C36 H36B 109.5
C32 C36 H36C 110.5
H36A C36 H36C 109.5
H36B C36 H36C 109.5
Cl4 C39 Cl3 111.2(8)
Cl4 C39 H39A 108.9
Cl3 C39 H39A 109.2
Cl4 C39 H39B 109.9
Cl3 C39 H39B 109.6
H39A C39 H39B 107.9

loop_
_geom_bond_atom_site_label_1
_geom_bond_atom_site_label_2
_geom_bond_distance
Mo2 C38 1.908(10)
Mo2 C37 1.944(11)
Mo2 C29 2.250(11)
Mo2 C30 2.278(11)
Mo2 C28 2.286(10)
Mo2 Cl2 2.496(3)
Mo2 C31 2.498(8)
Mo2 C34 2.505(7)
Mo2 Cl1 2.514(3)
Mo1 C24 1.949(10)
Mo1 C25 1.980(10)
Mo1 N2 2.200(7)
Mo1 N1 2.206(7)
Mo1 C4 2.260(9)
Mo1 C3 2.287(9)
Mo1 C5 2.287(9)
Mo1 C1 2.427(9)
Mo1 C2 2.454(8)
N2 C21 1.353(11)
N2 C22 1.360(11)
C1 C5 1.427(13)
C1 C6 1.420(13)
C1 C2 1.436(13)
C25 O2 1.132(11)
N1 C12 1.339(11)
N1 C23 1.358(11)
O3 C37 1.148(12)
O4 C38 1.172(11)
C22 C23 1.404(12)
C22 C18 1.407(12)
C19 C20 1.368(13)
C19 C18 1.414(13)
C19 H19 0.9300
C24 O1 1.165(11)
C21 C20 1.386(13)
C21 H21 0.9301
C28 C29 1.427(17)
C28 C34 1.456(14)
C28 H28 0.9300
C18 C17 1.434(13)
C15 C14 1.390(13)
C15 C23 1.405(13)
C15 C16 1.418(13)
C13 C14 1.385(14)
C13 C12 1.386(13)
C13 H13 0.9300
C9 C8 1.356(14)
C9 C2 1.412(13)
C9 C11 1.505(14)
C5 C4 1.415(12)
C5 H5 0.9300
C6 C7 1.374(14)
C6 C10 1.510(14)
C8 C7 1.416(15)
C8 H8 0.9299
C30 C29 1.423(17)
C30 C31 1.422(12)
C30 H30 0.9300
C12 H12 0.9300
C3 C4 1.429(13)
C3 C2 1.448(13)
C3 H3 0.9300
C4 H4 0.9301
C10 H10A 0.9599
C10 H10B 0.9601
C10 H10C 0.9600
C27 C33 1.3900
C27 C32 1.3900
C27 H27 0.9300
C16 C17 1.362(14)
C16 H16 0.9301
C33 C26 1.3900
C33 H33 0.9300
C14 H14 0.9299
C7 H7 0.9299
C17 H17 0.9300
C29 H29 0.9300
C26 C31 1.3900
C26 C35 1.515(17)
C20 H20 0.9300
C11 H11A 0.9599
C11 H11B 0.9601
C11 H11C 0.9600
C31 C34 1.3900
C34 C32 1.3900
C35 H35A 0.9600
C35 H35B 0.9599
C35 H35C 0.9600
Cl3 C39 1.794(15)
Cl4 C39 1.760(15)
C32 C36 1.518(15)
C36 H36A 0.9599
C36 H36B 0.9600
C36 H36C 0.9600
C39 H39A 0.9700
C39 H39B 0.9700
